data_4322169
loop_
_publ_author_name
'Brent J. Hamstra'
'Beisong Cheng'
'Mary K. Ellison'
'W. Robert Scheidt'

_publ_section_title
;
 Molybdenum(V) on an Oxide String. Synthesis and Structure of the Novel
 Linear Trinuclear Complex {[MoO(TPP)][O-Mo(TPP)-O][MoO(TPP)]}ClO4
;
_journal_name_full 'Inorganic Chemistry'
_journal_page_first 3554
_journal_page_last 3561
_journal_paper_doi 10.1021/ic990566s
_journal_volume 38
_journal_year 1999
_chemical_formula_sum 'C54.5 H42 Cl Mo N4 O6'
_chemical_formula_weight 980.31
_chemical_name_systematic
;
 ?
;
_space_group_IT_number 2
_symmetry_cell_setting triclinic
_symmetry_space_group_name_Hall '-P 1'
_symmetry_space_group_name_H-M 'P -1'
_atom_sites_solution_hydrogens geom
_atom_sites_solution_primary direct
_atom_sites_solution_secondary difmap
_audit_creation_method SHELXL
_cell_angle_alpha 74.292(8)
_cell_angle_beta 69.114(8)
_cell_angle_gamma 69.030(5)
_cell_formula_units_Z 2
_cell_length_a 13.2138(7)
_cell_length_b 13.5959(12)
_cell_length_c 14.6676(11)
_cell_measurement_reflns_used 250
_cell_measurement_temperature 127(2)
_cell_measurement_theta_max 20.5
_cell_measurement_theta_min -20.5
_cell_volume 2267.7(3)
_computing_cell_refinement madnes
_computing_data_collection madnes
_computing_data_reduction 'Madnes (Messerschmitt & Pflugraph, 1987)'
_computing_molecular_graphics 'Ortep III (Burnett, Johnson, 1996)'
_computing_publication_material SHELXL-93
_computing_structure_refinement 'SHELXL-93 (Sheldrick, 1993)'
_computing_structure_solution 'SHELXS-86 (Sheldrick, 1990)'
_diffrn_ambient_temperature 127(2)
_diffrn_measurement_device 'Enraf-Nonius fast area-detector'
_diffrn_measurement_method 'Ellipsoid-mask fitting'
_diffrn_radiation_monochromator graphite
_diffrn_radiation_source 'fine-focus sealed tube'
_diffrn_radiation_type MoK\a
_diffrn_radiation_wavelength 0.71073
_diffrn_reflns_av_R_equivalents 0.0527
_diffrn_reflns_av_sigmaI/netI 0.0493
_diffrn_reflns_limit_h_max 18
_diffrn_reflns_limit_h_min -10
_diffrn_reflns_limit_k_max 18
_diffrn_reflns_limit_k_min -18
_diffrn_reflns_limit_l_max 20
_diffrn_reflns_limit_l_min -20
_diffrn_reflns_number 22144
_diffrn_reflns_theta_max 29.85
_diffrn_reflns_theta_min 2.39
_diffrn_standards_decay_% 'No measurable crystal decay'
_exptl_absorpt_coefficient_mu 0.406
_exptl_absorpt_correction_type none
_exptl_crystal_colour 'Dark green'
_exptl_crystal_density_diffrn 1.436
_exptl_crystal_density_meas ?
_exptl_crystal_density_method 'Not measured'
_exptl_crystal_description Rectangle
_exptl_crystal_F_000 1008
_exptl_crystal_size_max 0.20
_exptl_crystal_size_mid 0.20
_exptl_crystal_size_min 0.15
_refine_diff_density_max 0.687
_refine_diff_density_min -0.566
_refine_diff_density_rms 0.091
_refine_ls_extinction_method none
_refine_ls_goodness_of_fit_all 1.080
_refine_ls_goodness_of_fit_obs 1.101
_refine_ls_hydrogen_treatment mixed
_refine_ls_matrix_type full
_refine_ls_number_parameters 614
_refine_ls_number_reflns 11481
_refine_ls_number_restraints 0
_refine_ls_restrained_S_all 1.081
_refine_ls_restrained_S_obs 1.101
_refine_ls_R_factor_all 0.0597
_refine_ls_R_factor_obs 0.0488
_refine_ls_shift/esd_max -0.004
_refine_ls_shift/esd_mean 0.000
_refine_ls_structure_factor_coef Fsqd
_refine_ls_weighting_details 'w=1/[\s^2^(Fo^2^)+(0.0395P)^2^+3.9398P] where P=(Fo^2^+2Fc^2^)/3'
_refine_ls_weighting_scheme calc
_refine_ls_wR_factor_all 0.1145
_refine_ls_wR_factor_obs 0.1087
_reflns_number_observed 10045
_reflns_number_total 11482
_reflns_observed_criterion >2sigma(I)
_cod_data_source_file ic990566s_2.cif
_cod_data_source_block sd:cheng2
_cod_depositor_comments
;
The following automatic conversions were performed:

'_exptl_absorpt_correction_type' value 'None' changed to 'none'
according to the built-in table from CIF Core dictionary named
'cif_core.dic' version 2.4.1 from 2010-06-29.

Automatic conversion script
Id: cif_fix_values 1673 2011-04-08 12:14:43Z adriana 

The following automatic conversions were performed:

'_exptl_crystal_density_meas' value 'Not measured' was changed to '?'
- the value is perceived as not measured.

Automatic conversion script
Id: cif_fix_values 3008 2015-01-20 13:52:24Z robertas 

The following automatic conversions were performed:

'_refine_ls_weighting_scheme' value 'calc
w=1/[\s^2^(Fo^2^)+(0.0395P)^2^+3.9398P] where P=(Fo^2^+2Fc^2^)/3' was
changed to 'calc'. New tag '_refine_ls_weighting_details' was
created. The value of the new tag was set to
'w=1/[\s^2^(Fo^2^)+(0.0395P)^2^+3.9398P] where P=(Fo^2^+2Fc^2^)/3'.

Automatic conversion script
Id: cif_fix_values 3143 2015-03-26 13:38:13Z robertas 
;
_cod_original_formula_sum 'C54.50 H42 Cl Mo N4 O6'
_cod_database_code 4322169

loop_
_symmetry_equiv_pos_as_xyz
'x, y, z'
'-x, -y, -z'

loop_
_atom_site_aniso_label
_atom_site_aniso_U_11
_atom_site_aniso_U_22
_atom_site_aniso_U_33
_atom_site_aniso_U_23
_atom_site_aniso_U_13
_atom_site_aniso_U_12
Mo 0.01540(10) 0.01828(10) 0.00922(9) -0.00426(7) -0.00205(7) -0.00753(7)
O1 0.0189(9) 0.0358(11) 0.0240(10) -0.0077(8) -0.0053(8) -0.0079(8)
O2 0.0192(9) 0.0315(11) 0.0151(9) -0.0029(8) -0.0034(8) -0.0096(8)
N1 0.0229(11) 0.0230(11) 0.0122(10) -0.0067(8) -0.0021(8) -0.0118(9)
N2 0.0198(10) 0.0198(10) 0.0089(9) -0.0037(8) -0.0018(8) -0.0084(8)
N3 0.0221(11) 0.0189(10) 0.0102(9) -0.0042(8) -0.0031(8) -0.0086(8)
N4 0.0184(10) 0.0227(10) 0.0099(9) -0.0041(8) -0.0034(8) -0.0089(8)
C(A1 0.0196(12) 0.0254(13) 0.0141(11) -0.0086(10) -0.0030(9) -0.0105(10)
C(A2 0.0200(12) 0.0202(12) 0.0157(11) -0.0050(9) -0.0046(9) -0.0078(10)
C(A3 0.0176(11) 0.0185(11) 0.0135(11) -0.0032(9) -0.0037(9) -0.0068(9)
C(A4 0.0208(12) 0.0232(12) 0.0103(11) -0.0051(9) -0.0021(9) -0.0088(10)
C(A5 0.0242(13) 0.0200(12) 0.0126(11) -0.0064(9) -0.0035(9) -0.0070(10)
C(A6 0.0210(12) 0.0186(12) 0.0148(11) -0.0048(9) -0.0037(9) -0.0062(10)
C(A7 0.0225(12) 0.0214(12) 0.0128(11) -0.0016(9) -0.0056(9) -0.0092(10)
C(A8 0.0182(12) 0.0244(12) 0.0095(10) -0.0044(9) -0.0031(9) -0.0091(10)
C(B1 0.0255(13) 0.0248(13) 0.0173(12) -0.0083(10) -0.0014(10) -0.0091(11)
C(B2 0.0257(13) 0.0229(13) 0.0183(12) -0.0078(10) -0.0056(10) -0.0051(11)
C(B3 0.0275(14) 0.0260(13) 0.0129(11) -0.0029(10) -0.0025(10) -0.0131(11)
C(B4 0.0288(14) 0.0256(13) 0.0116(11) -0.0035(10) -0.0021(10) -0.0118(11)
C(B5 0.037(2) 0.0238(13) 0.0152(12) -0.0077(10) -0.0035(11) -0.0123(12)
C(B6 0.0327(15) 0.0201(12) 0.0150(12) -0.0044(10) -0.0048(10) -0.0108(11)
C(B7 0.0326(15) 0.0275(14) 0.0123(11) -0.0003(10) -0.0081(10) -0.0135(12)
C(B8 0.0307(14) 0.0304(14) 0.0105(11) -0.0032(10) -0.0052(10) -0.0147(12)
C(M1 0.0205(12) 0.0253(13) 0.0140(11) -0.0088(10) -0.0016(9) -0.0099(10)
C(M2 0.0214(12) 0.0191(12) 0.0140(11) -0.0031(9) -0.0034(9) -0.0083(10)
C(M3 0.0225(12) 0.0229(12) 0.0096(11) -0.0072(9) -0.0006(9) -0.0079(10)
C(M4 0.0215(12) 0.0195(12) 0.0130(11) -0.0027(9) -0.0040(9) -0.0072(10)
C11 0.0249(13) 0.0201(12) 0.0149(12) -0.0063(9) -0.0047(10) -0.0078(10)
C12 0.034(2) 0.046(2) 0.0148(13) -0.0093(12) -0.0014(11) -0.0204(14)
C13 0.038(2) 0.050(2) 0.0167(13) -0.0145(13) 0.0047(12) -0.019(2)
C14 0.044(2) 0.0286(14) 0.0140(12) -0.0088(11) -0.0077(12) -0.0099(13)
C15 0.033(2) 0.0281(14) 0.0227(14) -0.0095(11) -0.0091(11) -0.0115(12)
C16 0.0267(14) 0.0275(13) 0.0166(12) -0.0088(10) -0.0048(10) -0.0101(11)
C21 0.0277(13) 0.0178(12) 0.0142(11) -0.0047(9) -0.0021(10) -0.0091(10)
C22 0.0309(15) 0.0214(13) 0.0274(14) -0.0061(11) -0.0077(12) -0.0101(11)
C23 0.041(2) 0.0253(15) 0.035(2) -0.0109(13) 0.0007(14) -0.0178(13)
C24 0.054(2) 0.0199(13) 0.0227(14) -0.0042(11) -0.0031(14) -0.0131(13)
C25 0.058(2) 0.0223(14) 0.0256(15) 0.0009(12) -0.0190(15) -0.0094(14)
C26 0.040(2) 0.0268(14) 0.0241(14) -0.0016(11) -0.0135(13) -0.0115(13)
C31 0.041(2) 0.0245(13) 0.0105(11) -0.0049(10) -0.0037(11) -0.0174(12)
C32 0.060(2) 0.031(2) 0.0216(14) -0.0067(12) -0.0187(14) -0.0137(15)
C33 0.103(3) 0.039(2) 0.025(2) -0.0034(14) -0.031(2) -0.029(2)
C34 0.099(3) 0.040(2) 0.0121(13) -0.0059(13) -0.006(2) -0.041(2)
C35 0.066(2) 0.039(2) 0.023(2) -0.0181(14) 0.010(2) -0.024(2)
C36 0.047(2) 0.034(2) 0.0211(14) -0.0121(12) 0.0006(13) -0.0163(14)
C41 0.0321(14) 0.0192(12) 0.0115(11) -0.0022(9) -0.0062(10) -0.0108(11)
C42 0.031(2) 0.0253(14) 0.0276(15) -0.0040(11) -0.0097(12) -0.0063(12)
C43 0.051(2) 0.0168(13) 0.033(2) -0.0020(12) -0.0171(15) -0.0055(13)
C44 0.063(2) 0.0236(14) 0.0204(14) 0.0005(11) -0.0112(14) -0.0235(15)
C45 0.044(2) 0.030(2) 0.0245(15) -0.0059(12) 0.0022(13) -0.0202(14)
C46 0.034(2) 0.0221(13) 0.0206(13) -0.0057(11) 0.0011(11) -0.0113(12)
Cl 0.0179(3) 0.0352(4) 0.0158(3) -0.0036(2) -0.0038(2) -0.0106(3)
O3 0.059(2) 0.069(2) 0.048(2) -0.0012(14) 0.0010(14) -0.046(2)
O4 0.0417(14) 0.055(2) 0.0359(14) -0.0084(12) -0.0194(11) 0.0041(12)
O5 0.0389(14) 0.0461(15) 0.0325(13) -0.0095(11) 0.0116(11) -0.0106(11)
O6 0.063(2) 0.071(2) 0.051(2) -0.0152(15) -0.0387(15) -0.018(2)
CT1 0.071(3) 0.053(3) 0.077(4) -0.016(2) -0.015(3) -0.016(2)
CT2 0.037(2) 0.047(2) 0.094(4) -0.029(2) -0.019(2) -0.006(2)
CT3 0.046(2) 0.051(2) 0.095(4) -0.025(2) -0.024(2) -0.014(2)
CT4 0.047(3) 0.072(3) 0.106(4) -0.045(3) -0.026(3) -0.011(2)
CT5 0.042(2) 0.081(4) 0.096(4) -0.049(3) -0.023(2) -0.006(2)
CT6 0.063(3) 0.072(3) 0.075(3) -0.021(3) -0.011(3) -0.026(3)
CT7 0.063(3) 0.051(3) 0.066(3) -0.024(2) -0.007(2) -0.018(2)
CT8 0.121(11) 0.092(9) 0.059(7) -0.019(6) -0.033(7) -0.038(8)
CT9 0.100(5) 0.121(6) 0.042(3) -0.037(3) 0.010(3) -0.020(5)
CT10 0.167(8) 0.085(5) 0.033(3) -0.016(3) 0.007(4) -0.047(5)
CT11 0.191(9) 0.105(6) 0.036(3) -0.021(3) 0.004(4) -0.075(6)

loop_
_atom_site_label
_atom_site_type_symbol
_atom_site_fract_x
_atom_site_fract_y
_atom_site_fract_z
_atom_site_U_iso_or_equiv
_atom_site_thermal_displace_type
_atom_site_occupancy
_atom_site_calc_flag
_atom_site_refinement_flags
_atom_site_disorder_group
Mo Mo 0.14181(2) 0.59895(2) 0.529829(15) 0.01354(6) Uani 1 d . .
O1 O 0.0047(2) 0.6361(2) 0.5403(2) 0.0259(4) Uani 1 d . .
O2 O 0.3321(2) 0.5450(2) 0.5158(2) 0.0219(4) Uani 1 d . .
H(A) H 0.3679(32) 0.5707(30) 0.4724(30) 0.028(10) Uiso 1 d . .
H(B) H 0.3481(41) 0.5269(39) 0.5634(39) 0.062(15) Uiso 1 d . .
N1 N 0.1896(2) 0.4506(2) 0.4868(2) 0.0179(4) Uani 1 d . .
N2 N 0.1402(2) 0.5199(2) 0.67305(15) 0.0158(4) Uani 1 d . .
N3 N 0.1512(2) 0.7317(2) 0.56851(15) 0.0164(4) Uani 1 d . .
N4 N 0.2048(2) 0.6613(2) 0.38199(15) 0.0161(4) Uani 1 d . .
C(A1 C 0.2256(2) 0.4311(2) 0.3908(2) 0.0179(5) Uani 1 d . .
C(A2 C 0.1937(2) 0.3539(2) 0.5484(2) 0.0178(5) Uani 1 d . .
C(A3 C 0.1380(2) 0.4151(2) 0.7093(2) 0.0162(5) Uani 1 d . .
C(A4 C 0.1166(2) 0.5674(2) 0.7536(2) 0.0176(5) Uani 1 d . .
C(A5 C 0.1395(2) 0.7441(2) 0.6625(2) 0.0185(5) Uani 1 d . .
C(A6 C 0.1777(2) 0.8207(2) 0.5042(2) 0.0180(5) Uani 1 d . .
C(A7 C 0.2097(2) 0.7654(2) 0.3460(2) 0.0182(5) Uani 1 d . .
C(A8 C 0.2235(2) 0.6152(2) 0.3017(2) 0.0164(5) Uani 1 d . .
C(B1 C 0.2551(2) 0.3184(2) 0.3930(2) 0.0224(5) Uani 1 d . .
H(B1 H 0.2833(2) 0.2834(2) 0.3372(2) 0.027 Uiso 1 calc R .
C(B2 C 0.2354(2) 0.2702(2) 0.4901(2) 0.0222(5) Uani 1 d . .
H(B2 H 0.2469(2) 0.1960(2) 0.5142(2) 0.027 Uiso 1 calc R .
C(B3 C 0.1076(2) 0.3990(2) 0.8150(2) 0.0216(5) Uani 1 d . .
H(B3 H 0.0973(2) 0.3351(2) 0.8584(2) 0.026 Uiso 1 calc R .
C(B4 C 0.0962(2) 0.4912(2) 0.8423(2) 0.0218(5) Uani 1 d . .
H(B4 H 0.0780(2) 0.5030(2) 0.9079(2) 0.026 Uiso 1 calc R .
C(B5 C 0.1583(3) 0.8430(2) 0.6568(2) 0.0246(6) Uani 1 d . .
H(B5 H 0.1548(3) 0.8712(2) 0.7108(2) 0.030 Uiso 1 calc R .
C(B6 C 0.1821(2) 0.8895(2) 0.5601(2) 0.0220(5) Uani 1 d . .
H(B6 H 0.1986(2) 0.9559(2) 0.5344(2) 0.026 Uiso 1 calc R .
C(B7 C 0.2302(2) 0.7847(2) 0.2409(2) 0.0229(5) Uani 1 d . .
H(B7 H 0.2380(2) 0.8493(2) 0.1976(2) 0.028 Uiso 1 calc R .
C(B8 C 0.2366(2) 0.6935(2) 0.2144(2) 0.0224(5) Uani 1 d . .
H(B8 H 0.2477(2) 0.6838(2) 0.1493(2) 0.027 Uiso 1 calc R .
C(M1 C 0.2339(2) 0.5080(2) 0.3055(2) 0.0188(5) Uani 1 d . .
C(M2 C 0.1629(2) 0.3381(2) 0.6520(2) 0.0179(5) Uani 1 d . .
C(M3 C 0.1171(2) 0.6711(2) 0.7492(2) 0.0181(5) Uani 1 d . .
C(M4 C 0.2013(2) 0.8383(2) 0.4015(2) 0.0179(5) Uani 1 d . .
C11 C 0.2580(2) 0.4712(2) 0.2104(2) 0.0192(5) Uani 1 d . .
C12 C 0.3597(3) 0.4691(3) 0.1365(2) 0.0299(6) Uani 1 d . .
H12 H 0.4149(3) 0.4922(3) 0.1455(2) 0.036 Uiso 1 calc R .
C13 C 0.3807(3) 0.4329(3) 0.0494(2) 0.0347(7) Uani 1 d . .
H13 H 0.4505(3) 0.4311(3) -0.0008(2) 0.042 Uiso 1 calc R .
C14 C 0.3006(3) 0.3997(2) 0.0356(2) 0.0280(6) Uani 1 d . .
H14 H 0.3151(3) 0.3755(2) -0.0241(2) 0.034 Uiso 1 calc R .
C15 C 0.1998(3) 0.4018(2) 0.1087(2) 0.0257(6) Uani 1 d . .
H15 H 0.1446(3) 0.3789(2) 0.0994(2) 0.031 Uiso 1 calc R .
C16 C 0.1784(2) 0.4374(2) 0.1961(2) 0.0223(5) Uani 1 d . .
H16 H 0.1087(2) 0.4384(2) 0.2463(2) 0.027 Uiso 1 calc R .
C21 C 0.1590(2) 0.2285(2) 0.7056(2) 0.0199(5) Uani 1 d . .
C22 C 0.0772(3) 0.1879(2) 0.7031(2) 0.0256(6) Uani 1 d . .
H22 H 0.0257(3) 0.2290(2) 0.6658(2) 0.031 Uiso 1 calc R .
C23 C 0.0711(3) 0.0875(2) 0.7549(2) 0.0335(7) Uani 1 d . .
H23 H 0.0149(3) 0.0602(2) 0.7533(2) 0.040 Uiso 1 calc R .
C24 C 0.1458(3) 0.0270(2) 0.8088(2) 0.0338(7) Uani 1 d . .
H24 H 0.1408(3) -0.0414(2) 0.8447(2) 0.041 Uiso 1 calc R .
C25 C 0.2281(3) 0.0663(2) 0.8102(2) 0.0348(7) Uani 1 d . .
H25 H 0.2804(3) 0.0242(2) 0.8465(2) 0.042 Uiso 1 calc R .
C26 C 0.2349(3) 0.1669(2) 0.7590(2) 0.0293(6) Uani 1 d . .
H26 H 0.2916(3) 0.1935(2) 0.7605(2) 0.035 Uiso 1 calc R .
C31 C 0.0998(3) 0.7046(2) 0.8439(2) 0.0239(6) Uani 1 d . .
C32 C 0.1780(3) 0.6538(3) 0.8962(2) 0.0351(7) Uani 1 d . .
H32 H 0.2420(3) 0.5970(3) 0.8724(2) 0.042 Uiso 1 calc R .
C33 C 0.1635(4) 0.6857(3) 0.9840(3) 0.0497(11) Uani 1 d . .
H33 H 0.2169(4) 0.6497(3) 1.0205(3) 0.060 Uiso 1 calc R .
C34 C 0.0720(4) 0.7691(3) 1.0177(2) 0.0468(10) Uani 1 d . .
H34 H 0.0629(4) 0.7915(3) 1.0768(2) 0.056 Uiso 1 calc R .
C35 C -0.0066(4) 0.8201(3) 0.9662(2) 0.0437(9) Uani 1 d . .
H35 H -0.0700(4) 0.8774(3) 0.9901(2) 0.052 Uiso 1 calc R .
C36 C 0.0067(3) 0.7878(3) 0.8789(2) 0.0341(7) Uani 1 d . .
H36 H -0.0478(3) 0.8228(3) 0.8436(2) 0.041 Uiso 1 calc R .
C41 C 0.2284(2) 0.9399(2) 0.3464(2) 0.0201(5) Uani 1 d . .
C42 C 0.1465(3) 1.0383(2) 0.3553(2) 0.0284(6) Uani 1 d . .
H42 H 0.0712(3) 1.0418(2) 0.3955(2) 0.034 Uiso 1 calc R .
C43 C 0.1751(3) 1.1315(2) 0.3054(2) 0.0340(7) Uani 1 d . .
H43 H 0.1192(3) 1.1986(2) 0.3117(2) 0.041 Uiso 1 calc R .
C44 C 0.2844(3) 1.1271(2) 0.2465(2) 0.0335(7) Uani 1 d . .
H44 H 0.3035(3) 1.1911(2) 0.2121(2) 0.040 Uiso 1 calc R .
C45 C 0.3653(3) 1.0299(3) 0.2380(2) 0.0335(7) Uani 1 d . .
H45 H 0.4406(3) 1.0268(3) 0.1980(2) 0.040 Uiso 1 calc R .
C46 C 0.3377(3) 0.9362(2) 0.2874(2) 0.0267(6) Uani 1 d . .
H46 H 0.3940(3) 0.8693(2) 0.2807(2) 0.032 Uiso 1 calc R .
Cl Cl 0.44947(5) 0.39007(6) 0.73319(5) 0.02256(14) Uani 1 d . .
O3 O 0.3937(3) 0.3104(3) 0.7815(2) 0.0574(8) Uani 1 d . .
O4 O 0.3737(2) 0.4857(2) 0.6981(2) 0.0469(6) Uani 1 d . .
O5 O 0.5419(2) 0.3515(2) 0.6509(2) 0.0453(6) Uani 1 d . .
O6 O 0.4901(3) 0.4132(3) 0.8002(2) 0.0548(8) Uani 1 d . .
CT1 C 0.5774(5) 0.2098(4) 0.1921(4) 0.0687(13) Uani 1 d . .
HT1A H 0.5450(29) 0.2827(7) 0.1614(8) 0.103 Uiso 1 calc R .
HT1B H 0.5399(28) 0.1621(23) 0.1865(4) 0.103 Uiso 1 calc R .
HT1C H 0.6586(5) 0.1857(29) 0.1584(7) 0.103 Uiso 1 calc R .
CT2 C 0.5600(3) 0.2079(3) 0.3009(4) 0.0572(12) Uani 1 d . .
CT3 C 0.5406(4) 0.2996(4) 0.3342(4) 0.0600(12) Uani 1 d . .
HT3 H 0.5413(4) 0.3637(4) 0.2879(4) 0.072 Uiso 1 calc R .
CT4 C 0.5200(4) 0.3018(5) 0.4323(5) 0.0692(15) Uani 1 d . .
HT4 H 0.5056(4) 0.3675(5) 0.4525(5) 0.083 Uiso 1 calc R .
CT5 C 0.5198(4) 0.2100(5) 0.5022(5) 0.0684(15) Uani 1 d . .
HT5 H 0.5049(4) 0.2110(5) 0.5703(5) 0.082 Uiso 1 calc R .
CT6 C 0.5422(4) 0.1177(4) 0.4685(4) 0.0682(13) Uani 1 d . .
HT6 H 0.5444(4) 0.0529(4) 0.5142(4) 0.082 Uiso 1 calc R .
CT7 C 0.5618(4) 0.1161(4) 0.3698(4) 0.0602(12) Uani 1 d . .
HT7 H 0.5767(4) 0.0505(4) 0.3492(4) 0.072 Uiso 1 calc R .
CT8 C 0.6900(13) 0.8581(11) 0.0139(9) 0.085(4) Uani 0.50 d P .
HT8A H 0.7137(39) 0.8162(49) -0.0389(44) 0.128 Uiso 0.50 calc PR .
HT8B H 0.6823(23) 0.8106(46) 0.0780(26) 0.128 Uiso 0.50 calc PR .
HT8C H 0.7468(22) 0.8938(11) 0.0031(68) 0.128 Uiso 0.50 calc PR .
CT9 C 0.5955(7) 0.9276(7) 0.0132(4) 0.095(2) Uani 1 d . .
CT10 C 0.5024(9) 0.8946(6) 0.0275(4) 0.101(3) Uani 1 d . .
HT10 H 0.5069(9) 0.8210(6) 0.0474(4) 0.121 Uiso 1 calc R .
CT11 C 0.4005(9) 0.9698(7) 0.0129(4) 0.110(3) Uani 1 d . .
HT11 H 0.3354(9) 0.9502(7) 0.0205(4) 0.132 Uiso 1 calc R .

loop_
_atom_type_symbol
_atom_type_description
_atom_type_scat_dispersion_real
_atom_type_scat_dispersion_imag
_atom_type_scat_source
Mo Mo -1.6832 0.6857 'International Tables Vol C Tables 4.2.6.8 and 6.1.1.4'
Cl Cl 0.1484 0.1585 'International Tables Vol C Tables 4.2.6.8 and 6.1.1.4'
O O 0.0106 0.0060 'International Tables Vol C Tables 4.2.6.8 and 6.1.1.4'
N N 0.0061 0.0033 'International Tables Vol C Tables 4.2.6.8 and 6.1.1.4'
C C 0.0033 0.0016 'International Tables Vol C Tables 4.2.6.8 and 6.1.1.4'
H H 0.0000 0.0000 'International Tables Vol C Tables 4.2.6.8 and 6.1.1.4'

loop_
_geom_angle_atom_site_label_1
_geom_angle_atom_site_label_2
_geom_angle_atom_site_label_3
_geom_angle
_geom_angle_site_symmetry_1
_geom_angle_site_symmetry_3
_geom_angle_publ_flag
O1 Mo N2 100.07(9) . . ?
O1 Mo N4 100.46(9) . . ?
N2 Mo N4 159.47(8) . . ?
O1 Mo N1 99.39(9) . . ?
N2 Mo N1 88.47(8) . . ?
N4 Mo N1 88.14(8) . . ?
O1 Mo N3 99.69(9) . . ?
N2 Mo N3 88.21(8) . . ?
N4 Mo N3 88.41(8) . . ?
N1 Mo N3 160.92(8) . . ?
O1 Mo O2 179.20(9) . . ?
N2 Mo O2 79.58(8) . . ?
N4 Mo O2 79.89(8) . . ?
N1 Mo O2 79.90(8) . . ?
N3 Mo O2 81.03(8) . . ?
Mo O2 H(A) 116.7(30) . . ?
Mo O2 H(B) 116.7(37) . . ?
H(A) O2 H(B) 119.0(47) . . ?
C(A2 N1 C(A1 107.3(2) . . ?
C(A2 N1 Mo 126.4(2) . . ?
C(A1 N1 Mo 126.3(2) . . ?
C(A3 N2 C(A4 107.1(2) . . ?
C(A3 N2 Mo 125.7(2) . . ?
C(A4 N2 Mo 125.9(2) . . ?
C(A5 N3 C(A6 107.2(2) . . ?
C(A5 N3 Mo 126.2(2) . . ?
C(A6 N3 Mo 126.6(2) . . ?
C(A8 N4 C(A7 107.3(2) . . ?
C(A8 N4 Mo 125.5(2) . . ?
C(A7 N4 Mo 125.6(2) . . ?
N1 C(A1 C(M1 125.8(2) . . ?
N1 C(A1 C(B1 108.8(2) . . ?
C(M1 C(A1 C(B1 125.4(2) . . ?
N1 C(A2 C(M2 125.8(2) . . ?
N1 C(A2 C(B2 109.4(2) . . ?
C(M2 C(A2 C(B2 124.8(2) . . ?
N2 C(A3 C(M2 125.5(2) . . ?
N2 C(A3 C(B3 108.7(2) . . ?
C(M2 C(A3 C(B3 125.8(2) . . ?
N2 C(A4 C(M3 125.7(2) . . ?
N2 C(A4 C(B4 108.8(2) . . ?
C(M3 C(A4 C(B4 125.4(2) . . ?
N3 C(A5 C(M3 126.3(2) . . ?
N3 C(A5 C(B5 108.8(2) . . ?
C(M3 C(A5 C(B5 124.8(2) . . ?
N3 C(A6 C(M4 126.0(2) . . ?
N3 C(A6 C(B6 108.6(2) . . ?
C(M4 C(A6 C(B6 125.3(2) . . ?
N4 C(A7 C(M4 126.1(2) . . ?
N4 C(A7 C(B7 108.6(2) . . ?
C(M4 C(A7 C(B7 125.2(2) . . ?
N4 C(A8 C(M1 125.4(2) . . ?
N4 C(A8 C(B8 108.7(2) . . ?
C(M1 C(A8 C(B8 125.9(2) . . ?
C(B2 C(B1 C(A1 107.7(2) . . ?
C(B2 C(B1 H(B1 126.1(2) . . ?
C(A1 C(B1 H(B1 126.13(15) . . ?
C(B1 C(B2 C(A2 106.7(2) . . ?
C(B1 C(B2 H(B2 126.7(2) . . ?
C(A2 C(B2 H(B2 126.7(2) . . ?
C(B4 C(B3 C(A3 107.9(2) . . ?
C(B4 C(B3 H(B3 126.0(2) . . ?
C(A3 C(B3 H(B3 126.04(15) . . ?
C(B3 C(B4 C(A4 107.4(2) . . ?
C(B3 C(B4 H(B4 126.3(2) . . ?
C(A4 C(B4 H(B4 126.30(15) . . ?
C(B6 C(B5 C(A5 107.6(2) . . ?
C(B6 C(B5 H(B5 126.2(2) . . ?
C(A5 C(B5 H(B5 126.18(15) . . ?
C(B5 C(B6 C(A6 107.7(2) . . ?
C(B5 C(B6 H(B6 126.1(2) . . ?
C(A6 C(B6 H(B6 126.13(15) . . ?
C(B8 C(B7 C(A7 107.6(2) . . ?
C(B8 C(B7 H(B7 126.2(2) . . ?
C(A7 C(B7 H(B7 126.2(2) . . ?
C(B7 C(B8 C(A8 107.8(2) . . ?
C(B7 C(B8 H(B8 126.1(2) . . ?
C(A8 C(B8 H(B8 126.11(14) . . ?
C(A1 C(M1 C(A8 125.4(2) . . ?
C(A1 C(M1 C11 116.6(2) . . ?
C(A8 C(M1 C11 118.1(2) . . ?
C(A3 C(M2 C(A2 125.7(2) . . ?
C(A3 C(M2 C21 117.1(2) . . ?
C(A2 C(M2 C21 117.2(2) . . ?
C(A4 C(M3 C(A5 125.1(2) . . ?
C(A4 C(M3 C31 117.7(2) . . ?
C(A5 C(M3 C31 117.1(2) . . ?
C(A6 C(M4 C(A7 125.2(2) . . ?
C(A6 C(M4 C41 117.0(2) . . ?
C(A7 C(M4 C41 117.6(2) . . ?
C16 C11 C12 119.3(2) . . ?
C16 C11 C(M1 119.6(2) . . ?
C12 C11 C(M1 121.1(2) . . ?
C11 C12 C13 119.9(3) . . ?
C11 C12 H12 120.0(2) . . ?
C13 C12 H12 120.0(2) . . ?
C14 C13 C12 120.4(3) . . ?
C14 C13 H13 119.8(2) . . ?
C12 C13 H13 119.8(2) . . ?
C15 C14 C13 119.7(3) . . ?
C15 C14 H14 120.2(2) . . ?
C13 C14 H14 120.2(2) . . ?
C14 C15 C16 120.3(3) . . ?
C14 C15 H15 119.9(2) . . ?
C16 C15 H15 119.9(2) . . ?
C11 C16 C15 120.4(3) . . ?
C11 C16 H16 119.8(2) . . ?
C15 C16 H16 119.8(2) . . ?
C26 C21 C22 119.4(3) . . ?
C26 C21 C(M2 120.9(2) . . ?
C22 C21 C(M2 119.6(3) . . ?
C23 C22 C21 120.0(3) . . ?
C23 C22 H22 120.0(2) . . ?
C21 C22 H22 120.0(2) . . ?
C24 C23 C22 120.4(3) . . ?
C24 C23 H23 119.8(2) . . ?
C22 C23 H23 119.8(2) . . ?
C23 C24 C25 119.7(3) . . ?
C23 C24 H24 120.1(2) . . ?
C25 C24 H24 120.1(2) . . ?
C24 C25 C26 120.5(3) . . ?
C24 C25 H25 119.8(2) . . ?
C26 C25 H25 119.8(2) . . ?
C21 C26 C25 120.0(3) . . ?
C21 C26 H26 120.0(2) . . ?
C25 C26 H26 120.0(2) . . ?
C32 C31 C36 119.6(3) . . ?
C32 C31 C(M3 119.8(3) . . ?
C36 C31 C(M3 120.6(3) . . ?
C31 C32 C33 120.2(3) . . ?
C31 C32 H32 119.9(2) . . ?
C33 C32 H32 119.9(2) . . ?
C34 C33 C32 119.9(4) . . ?
C34 C33 H33 120.0(2) . . ?
C32 C33 H33 120.0(2) . . ?
C35 C34 C33 120.3(3) . . ?
C35 C34 H34 119.8(2) . . ?
C33 C34 H34 119.8(2) . . ?
C34 C35 C36 120.0(4) . . ?
C34 C35 H35 120.0(2) . . ?
C36 C35 H35 120.0(2) . . ?
C31 C36 C35 119.9(3) . . ?
C31 C36 H36 120.0(2) . . ?
C35 C36 H36 120.0(2) . . ?
C46 C41 C42 119.4(3) . . ?
C46 C41 C(M4 119.4(2) . . ?
C42 C41 C(M4 121.2(3) . . ?
C43 C42 C41 119.8(3) . . ?
C43 C42 H42 120.1(2) . . ?
C41 C42 H42 120.1(2) . . ?
C44 C43 C42 120.4(3) . . ?
C44 C43 H43 119.8(2) . . ?
C42 C43 H43 119.8(2) . . ?
C45 C44 C43 119.7(3) . . ?
C45 C44 H44 120.2(2) . . ?
C43 C44 H44 120.2(2) . . ?
C44 C45 C46 120.4(3) . . ?
C44 C45 H45 119.8(2) . . ?
C46 C45 H45 119.8(2) . . ?
C41 C46 C45 120.3(3) . . ?
C41 C46 H46 119.9(2) . . ?
C45 C46 H46 119.9(2) . . ?
O3 Cl O6 109.8(2) . . ?
O3 Cl O4 110.5(2) . . ?
O6 Cl O4 108.6(2) . . ?
O3 Cl O5 108.4(2) . . ?
O6 Cl O5 110.2(2) . . ?
O4 Cl O5 109.2(2) . . ?
CT2 CT1 HT1A 109.5(3) . . ?
CT2 CT1 HT1B 109.5(3) . . ?
HT1A CT1 HT1B 109.5 . . ?
CT2 CT1 HT1C 109.5(3) . . ?
HT1A CT1 HT1C 109.5 . . ?
HT1B CT1 HT1C 109.5 . . ?
CT3 CT2 CT7 117.1(5) . . ?
CT3 CT2 CT1 120.4(5) . . ?
CT7 CT2 CT1 122.5(4) . . ?
CT2 CT3 CT4 122.1(5) . . ?
CT2 CT3 HT3 119.0(3) . . ?
CT4 CT3 HT3 119.0(3) . . ?
CT3 CT4 CT5 121.1(5) . . ?
CT3 CT4 HT4 119.5(3) . . ?
CT5 CT4 HT4 119.5(3) . . ?
CT6 CT5 CT4 116.8(5) . . ?
CT6 CT5 HT5 121.6(4) . . ?
CT4 CT5 HT5 121.6(3) . . ?
CT5 CT6 CT7 121.8(6) . . ?
CT5 CT6 HT6 119.1(4) . . ?
CT7 CT6 HT6 119.1(3) . . ?
CT2 CT7 CT6 121.1(5) . . ?
CT2 CT7 HT7 119.5(3) . . ?
CT6 CT7 HT7 119.5(3) . . ?
CT9 CT8 HT8A 109.5(6) . . ?
CT9 CT8 HT8B 109.5(7) . . ?
HT8A CT8 HT8B 109.5 . . ?
CT9 CT8 HT8C 109.5(7) . . ?
HT8A CT8 HT8C 109.5 . . ?
HT8B CT8 HT8C 109.5 . . ?
CT8 CT9 CT11 114.7(11) . 2_675 ?
CT8 CT9 CT10 119.3(11) . . ?
CT11 CT9 CT10 125.6(8) 2_675 . ?
CT9 CT10 CT11 120.5(7) . . ?
CT9 CT10 HT10 119.7(6) . . ?
CT11 CT10 HT10 119.7(5) . . ?
CT9 CT11 CT10 113.8(8) 2_675 . ?
CT9 CT11 HT11 123.1(6) 2_675 . ?
CT10 CT11 HT11 123.1(5) . . ?

loop_
_geom_bond_atom_site_label_1
_geom_bond_atom_site_label_2
_geom_bond_distance
_geom_bond_site_symmetry_2
_geom_bond_publ_flag
Mo O1 1.658(2) . ?
Mo N2 2.081(2) . ?
Mo N4 2.082(2) . ?
Mo N1 2.088(2) . ?
Mo N3 2.088(2) . ?
Mo O2 2.301(2) . ?
O2 H(A) 0.73(4) . ?
O2 H(B) 0.75(5) . ?
N1 C(A2 1.375(3) . ?
N1 C(A1 1.383(3) . ?
N2 C(A3 1.385(3) . ?
N2 C(A4 1.385(3) . ?
N3 C(A5 1.381(3) . ?
N3 C(A6 1.387(3) . ?
N4 C(A8 1.385(3) . ?
N4 C(A7 1.386(3) . ?
C(A1 C(M1 1.396(4) . ?
C(A1 C(B1 1.434(4) . ?
C(A2 C(M2 1.402(3) . ?
C(A2 C(B2 1.439(4) . ?
C(A3 C(M2 1.395(3) . ?
C(A3 C(B3 1.431(3) . ?
C(A4 C(M3 1.396(4) . ?
C(A4 C(B4 1.434(3) . ?
C(A5 C(M3 1.396(4) . ?
C(A5 C(B5 1.429(4) . ?
C(A6 C(M4 1.395(3) . ?
C(A6 C(B6 1.428(3) . ?
C(A7 C(M4 1.398(3) . ?
C(A7 C(B7 1.432(3) . ?
C(A8 C(M1 1.402(4) . ?
C(A8 C(B8 1.429(4) . ?
C(B1 C(B2 1.370(4) . ?
C(B1 H(B1 0.95 . ?
C(B2 H(B2 0.95 . ?
C(B3 C(B4 1.359(4) . ?
C(B3 H(B3 0.95 . ?
C(B4 H(B4 0.95 . ?
C(B5 C(B6 1.359(4) . ?
C(B5 H(B5 0.95 . ?
C(B6 H(B6 0.95 . ?
C(B7 C(B8 1.363(4) . ?
C(B7 H(B7 0.95 . ?
C(B8 H(B8 0.95 . ?
C(M1 C11 1.498(3) . ?
C(M2 C21 1.495(3) . ?
C(M3 C31 1.493(3) . ?
C(M4 C41 1.494(3) . ?
C11 C16 1.385(4) . ?
C11 C12 1.390(4) . ?
C12 C13 1.394(4) . ?
C12 H12 0.95 . ?
C13 C14 1.381(4) . ?
C13 H13 0.95 . ?
C14 C15 1.378(4) . ?
C14 H14 0.95 . ?
C15 C16 1.391(4) . ?
C15 H15 0.95 . ?
C16 H16 0.95 . ?
C21 C26 1.387(4) . ?
C21 C22 1.393(4) . ?
C22 C23 1.386(4) . ?
C22 H22 0.95 . ?
C23 C24 1.378(5) . ?
C23 H23 0.95 . ?
C24 C25 1.380(5) . ?
C24 H24 0.95 . ?
C25 C26 1.388(4) . ?
C25 H25 0.95 . ?
C26 H26 0.95 . ?
C31 C32 1.378(5) . ?
C31 C36 1.387(4) . ?
C32 C33 1.397(4) . ?
C32 H32 0.95 . ?
C33 C34 1.374(6) . ?
C33 H33 0.95 . ?
C34 C35 1.374(6) . ?
C34 H34 0.95 . ?
C35 C36 1.397(4) . ?
C35 H35 0.95 . ?
C36 H36 0.95 . ?
C41 C46 1.384(4) . ?
C41 C42 1.392(4) . ?
C42 C43 1.387(4) . ?
C42 H42 0.95 . ?
C43 C44 1.384(5) . ?
C43 H43 0.95 . ?
C44 C45 1.374(5) . ?
C44 H44 0.95 . ?
C45 C46 1.387(4) . ?
C45 H45 0.95 . ?
C46 H46 0.95 . ?
Cl O3 1.415(3) . ?
Cl O6 1.420(2) . ?
Cl O4 1.425(3) . ?
Cl O5 1.434(2) . ?
CT1 CT2 1.524(7) . ?
CT1 HT1A 0.98 . ?
CT1 HT1B 0.98 . ?
CT1 HT1C 0.98 . ?
CT2 CT3 1.366(6) . ?
CT2 CT7 1.376(7) . ?
CT3 CT4 1.373(7) . ?
CT3 HT3 0.95 . ?
CT4 CT5 1.385(8) . ?
CT4 HT4 0.95 . ?
CT5 CT6 1.369(7) . ?
CT5 HT5 0.95 . ?
CT6 CT7 1.381(7) . ?
CT6 HT6 0.95 . ?
CT7 HT7 0.95 . ?
CT8 CT9 1.269(14) . ?
CT8 HT8A 0.98 . ?
CT8 HT8B 0.98 . ?
CT8 HT8C 0.98 . ?
CT9 CT11 1.359(10) 2_675 ?
CT9 CT10 1.385(11) . ?
CT10 CT11 1.416(11) . ?
CT10 HT10 0.95 . ?
CT11 CT9 1.359(10) 2_675 ?
CT11 HT11 0.95 . ?
